data_7708149
loop_
_publ_author_name
'Guschlbauer, Jannick'
'Vollgraff, Tobias'
'Xie, Xiulan'
'Fetoh, Ahmed'
'Sundermeyer, J\"org'

_publ_section_title
;
 Heavy silylchalcogenido lanthanates synthesis
 Ph<sub>4</sub>P[Cp<sub>3</sub>La-ESiMe<sub>3</sub>] (E = S, Se, and Te)
 <i>via</i> fluoride-induced demethylation of dimethylcarbonate to
 Ph<sub>4</sub>P[OCO<sub>2</sub>Me] key intermediate.
;
_journal_issue 37
_journal_name_full 'Dalton transactions (Cambridge, England : 2003)'
_journal_page_first 13103
_journal_page_last 13111
_journal_paper_doi 10.1039/d1dt02000e
_journal_volume 50
_journal_year 2021
_chemical_formula_moiety 'C36 H30 N P2 1+, C2 H3 O3 1-, 0.5(C2 H3 N)'
_chemical_formula_sum 'C39 H34.5 N1.5 O3 P2'
_chemical_formula_weight 634.12
_space_group_crystal_system monoclinic
_space_group_IT_number 14
_space_group_name_Hall '-P 2ybc'
_space_group_name_H-M_alt 'P 1 21/c 1'
_atom_sites_solution_hydrogens geom
_atom_sites_solution_primary direct
_atom_sites_solution_secondary difmap
_audit_creation_method SHELXL-2018/3
_audit_update_record
;
2021-05-31 deposited with the CCDC.	2021-08-25 downloaded from the CCDC.
;
_cell_angle_alpha 90
_cell_angle_beta 97.36(3)
_cell_angle_gamma 90
_cell_formula_units_Z 8
_cell_length_a 10.620(2)
_cell_length_b 35.750(7)
_cell_length_c 17.320(3)
_cell_measurement_reflns_used 9109
_cell_measurement_temperature 100(2)
_cell_measurement_theta_max 27.1306
_cell_measurement_theta_min 2.2439
_cell_volume 6522(2)
_computing_cell_refinement 'SAINT V8.37A (Bruker AXS Inc., 2015)'
_computing_data_collection 'Bruker Instrument Service v3.0.26'
_computing_data_reduction 'SAINT V8.37A (Bruker AXS Inc., 2015)'
_computing_molecular_graphics
'DIAMOND 4 (H. Putz, K.Brandenburg, Crystal Impact GbR, Kreuzherrenstr. 102, 53227 Bonn, Germany)'
_computing_publication_material 'WinGX 2014.1 (L.J. Farrugia, J. Appl. Cryst. 2012, 45, 849-854)'
_computing_structure_refinement 'SHELXL-2018/3 (Sheldrick, 2018)'
_computing_structure_solution 'SHELXT 2014/5 (Sheldrick, 2014)'
_diffrn_ambient_temperature 100(2)
_diffrn_detector_area_resol_mean 10.4167
_diffrn_measured_fraction_theta_full 0.999
_diffrn_measured_fraction_theta_max 0.999
_diffrn_measurement_device_type 'D8 Quest (Bruker AXS Inc.)'
_diffrn_measurement_method 'rotation method'
_diffrn_radiation_type MoK\a
_diffrn_radiation_wavelength 0.71073
_diffrn_reflns_av_R_equivalents 0.0607
_diffrn_reflns_av_unetI/netI 0.0263
_diffrn_reflns_Laue_measured_fraction_full 0.999
_diffrn_reflns_Laue_measured_fraction_max 0.999
_diffrn_reflns_limit_h_max 12
_diffrn_reflns_limit_h_min -12
_diffrn_reflns_limit_k_max 42
_diffrn_reflns_limit_k_min -42
_diffrn_reflns_limit_l_max 20
_diffrn_reflns_limit_l_min -20
_diffrn_reflns_number 175989
_diffrn_reflns_point_group_measured_fraction_full 0.999
_diffrn_reflns_point_group_measured_fraction_max 0.999
_diffrn_reflns_theta_full 25.000
_diffrn_reflns_theta_max 25.026
_diffrn_reflns_theta_min 2.210
_diffrn_source 'I\mS Microfocus Source'
_exptl_absorpt_coefficient_mu 0.174
_exptl_absorpt_correction_T_max 0.7455
_exptl_absorpt_correction_T_min 0.6858
_exptl_absorpt_correction_type multi-scan
_exptl_absorpt_process_details
; 
 SADABS 2016/2: Krause, L., Herbst-Irmer, R., Sheldrick G.M. & Stalke D., 
 J. Appl. Cryst. 48 (2015) 3-10 
;
_exptl_crystal_colour colourless
_exptl_crystal_density_diffrn 1.292
_exptl_crystal_density_method 'not measured'
_exptl_crystal_description block
_exptl_crystal_F_000 2664
_exptl_crystal_size_max 0.633
_exptl_crystal_size_mid 0.310
_exptl_crystal_size_min 0.232
_refine_diff_density_max 0.608
_refine_diff_density_min -0.328
_refine_diff_density_rms 0.050
_refine_ls_extinction_method none
_refine_ls_goodness_of_fit_ref 1.093
_refine_ls_hydrogen_treatment constr
_refine_ls_matrix_type full
_refine_ls_number_parameters 823
_refine_ls_number_reflns 11537
_refine_ls_number_restraints 6
_refine_ls_restrained_S_all 1.093
_refine_ls_R_factor_all 0.0544
_refine_ls_R_factor_gt 0.0412
_refine_ls_shift/su_max 0.002
_refine_ls_shift/su_mean 0.000
_refine_ls_structure_factor_coef Fsqd
_refine_ls_weighting_details 'w=1/[\s^2^(Fo^2^)+(0.0347P)^2^+5.7788P] where P=(Fo^2^+2Fc^2^)/3'
_refine_ls_weighting_scheme calc
_refine_ls_wR_factor_gt 0.0905
_refine_ls_wR_factor_ref 0.0961
_reflns_Friedel_coverage 0.000
_reflns_number_gt 9648
_reflns_number_total 11537
_reflns_threshold_expression 'I > 2\s(I)'
_cod_data_source_file d1dt02000e2.cif
_cod_data_source_block hq07_0m_a
_cod_depositor_comments
;
The following automatic conversions were performed:

data item '_exptl_absorpt_correction_type' value 'Multi-Scan' was
changed to 'multi-scan' in accordance with the
/home/data/users/saulius/crontab/automatic-downloads/rss-feeds/RSC/lib/dictionaries/cif_core.dic
dictionary named 'cif_core.dic' version 2.4.2 last updated on
2011-04-26.

Automatic conversion script
Id: cif_fix_values 7556 2019-12-06 15:28:31Z antanas 

 Adding full bibliography for 7708147--7708155.cif.

2024-09-23
Z value and formula fixed to values more according to usual
chemical conventions.                 miguel
;
_cod_original_formula_sum 'C78 H69 N3 O6 P4'
_cod_original_formula_weight 1268.24
_cod_original_formula_moiety '2(C36 H30 N P2 1+), 2(C2 H3 O3 1-), C2 H3 N'
_cod_original_formula_units_Z 4
_cod_original_cell_volume 6521(2)
_cod_original_sg_symbol_H-M 'P 21/c'
_cod_database_code 7708149
_shelx_shelxl_version_number 2018/3
_shelx_space_group_comment
; 
The symmetry employed for this shelxl refinement is uniquely defined 
by the following loop, which should always be used as a source of 
symmetry information in preference to the above space-group names. 
They are only intended as comments. 
;
_shelx_estimated_absorpt_t_min 0.898
_shelx_estimated_absorpt_t_max 0.961

loop_
_space_group_symop_operation_xyz
'x, y, z'
'-x, y+1/2, -z+1/2'
'-x, -y, -z'
'x, -y-1/2, z-1/2'

loop_
_atom_site_label
_atom_site_type_symbol
_atom_site_fract_x
_atom_site_fract_y
_atom_site_fract_z
_atom_site_U_iso_or_equiv
_atom_site_adp_type
_atom_site_occupancy
_atom_site_site_symmetry_order
_atom_site_calc_flag
_atom_site_refinement_flags_posn
_atom_site_refinement_flags_adp
_atom_site_refinement_flags_occupancy
_atom_site_disorder_assembly
_atom_site_disorder_group
P1 P 0.36250(5) 0.77787(2) 0.69122(3) 0.01261(11) Uani 1 1 d . . . . .
P2 P 0.46856(5) 0.72232(2) 0.80530(3) 0.01268(11) Uani 1 1 d . . . . .
P3 P 0.44586(5) 0.52950(2) 0.29034(3) 0.01356(11) Uani 1 1 d . . . . .
P4 P 0.65752(4) 0.48474(2) 0.24317(3) 0.01165(11) Uani 1 1 d . . . . .
O1 O 0.84577(16) 0.62669(5) 0.33518(10) 0.0385(4) Uani 1 1 d . . . . .
O2 O 0.9257(2) 0.64334(5) 0.45738(13) 0.0750(8) Uani 1 1 d . U . . .
O3 O 0.9610(2) 0.58613(5) 0.41452(11) 0.0563(6) Uani 1 1 d . . . . .
O4 O 0.01729(16) 0.41757(4) 0.08132(10) 0.0342(4) Uani 1 1 d . . . . .
O5 O 0.11720(14) 0.37570(4) 0.01488(9) 0.0263(4) Uani 1 1 d . . . . .
O6 O 0.11244(14) 0.36702(4) 0.13995(8) 0.0245(3) Uani 1 1 d . . . . .
N1 N 0.40632(15) 0.76069(4) 0.77475(9) 0.0155(4) Uani 1 1 d . . . . .
N2 N 0.58613(15) 0.51561(4) 0.28675(9) 0.0163(4) Uani 1 1 d . . . . .
N3 N 0.9315(2) 0.75667(8) 0.21575(16) 0.0571(7) Uani 1 1 d . . . . .
C1 C 0.23701(18) 0.81062(5) 0.69996(11) 0.0145(4) Uani 1 1 d . . . . .
C2 C 0.23224(19) 0.82918(6) 0.77032(12) 0.0204(4) Uani 1 1 d . . . . .
H2 H 0.292797 0.823664 0.814101 0.025 Uiso 1 1 calc R U . . .
C3 C 0.1388(2) 0.85573(6) 0.77614(13) 0.0258(5) Uani 1 1 d . . . . .
H3 H 0.134576 0.868225 0.824145 0.031 Uiso 1 1 calc R U . . .
C4 C 0.0517(2) 0.86401(6) 0.71214(13) 0.0247(5) Uani 1 1 d . . . . .
H4 H -0.012494 0.882124 0.716528 0.030 Uiso 1 1 calc R U . . .
C5 C 0.05698(19) 0.84623(6) 0.64186(13) 0.0229(5) Uani 1 1 d . . . . .
H5 H -0.002272 0.852402 0.597864 0.027 Uiso 1 1 calc R U . . .
C6 C 0.14915(18) 0.81932(6) 0.63579(12) 0.0191(4) Uani 1 1 d . . . . .
H6 H 0.152366 0.806786 0.587718 0.023 Uiso 1 1 calc R U . . .
C7 C 0.48900(18) 0.80378(5) 0.65686(11) 0.0136(4) Uani 1 1 d . . . . .
C8 C 0.6008(2) 0.80958(6) 0.70607(13) 0.0239(5) Uani 1 1 d . . . . .
H8 H 0.611302 0.798969 0.756781 0.029 Uiso 1 1 calc R U . . .
C9 C 0.6977(2) 0.83090(7) 0.68139(14) 0.0305(5) Uani 1 1 d . . . . .
H9 H 0.773711 0.835317 0.715447 0.037 Uiso 1 1 calc R U . . .
C10 C 0.6827(2) 0.84558(6) 0.60718(13) 0.0253(5) Uani 1 1 d . . . . .
H10 H 0.750456 0.858948 0.589060 0.030 Uiso 1 1 calc R U . . .
C11 C 0.5699(2) 0.84098(6) 0.55916(13) 0.0236(5) Uani 1 1 d . . . . .
H11 H 0.559310 0.852073 0.508907 0.028 Uiso 1 1 calc R U . . .
C12 C 0.47250(19) 0.82044(6) 0.58330(12) 0.0197(4) Uani 1 1 d . . . . .
H12 H 0.394581 0.817626 0.550176 0.024 Uiso 1 1 calc R U . . .
C13 C 0.29948(18) 0.74473(5) 0.61785(11) 0.0162(4) Uani 1 1 d . . . . .
C14 C 0.1850(2) 0.72750(6) 0.62817(13) 0.0227(5) Uani 1 1 d . . . . .
H14 H 0.145105 0.732981 0.672921 0.027 Uiso 1 1 calc R U . . .
C15 C 0.1296(2) 0.70241(6) 0.57318(14) 0.0288(5) Uani 1 1 d . . . . .
H15 H 0.051632 0.690669 0.580323 0.035 Uiso 1 1 calc R U . . .
C16 C 0.1870(2) 0.69436(6) 0.50791(14) 0.0295(5) Uani 1 1 d . . . . .
H16 H 0.148376 0.677270 0.470060 0.035 Uiso 1 1 calc R U . . .
C17 C 0.3006(2) 0.71122(6) 0.49792(13) 0.0291(5) Uani 1 1 d . . . . .
H17 H 0.339890 0.705660 0.453006 0.035 Uiso 1 1 calc R U . . .
C18 C 0.3582(2) 0.73629(6) 0.55291(12) 0.0220(5) Uani 1 1 d . . . . .
H18 H 0.437012 0.747534 0.546041 0.026 Uiso 1 1 calc R U . . .
C19 C 0.59908(18) 0.73189(5) 0.87979(11) 0.0148(4) Uani 1 1 d . . . . .
C20 C 0.68791(19) 0.70453(6) 0.90552(12) 0.0191(4) Uani 1 1 d . . . . .
H20 H 0.684604 0.680787 0.880696 0.023 Uiso 1 1 calc R U . . .
C21 C 0.7811(2) 0.71182(6) 0.96722(13) 0.0246(5) Uani 1 1 d . . . . .
H21 H 0.841249 0.693018 0.984848 0.030 Uiso 1 1 calc R U . . .
C22 C 0.7868(2) 0.74641(7) 1.00320(13) 0.0290(5) Uani 1 1 d . . . . .
H22 H 0.849272 0.751136 1.046465 0.035 Uiso 1 1 calc R U . . .
C23 C 0.7016(2) 0.77411(6) 0.97617(13) 0.0285(5) Uani 1 1 d . . . . .
H23 H 0.707847 0.798191 0.999545 0.034 Uiso 1 1 calc R U . . .
C24 C 0.6072(2) 0.76691(6) 0.91522(12) 0.0204(4) Uani 1 1 d . . . . .
H24 H 0.547906 0.785904 0.897516 0.025 Uiso 1 1 calc R U . . .
C25 C 0.52926(19) 0.69280(5) 0.73464(11) 0.0167(4) Uani 1 1 d . . . . .
C26 C 0.4576(2) 0.66347(6) 0.69851(12) 0.0221(5) Uani 1 1 d . . . . .
H26 H 0.374590 0.658687 0.710989 0.027 Uiso 1 1 calc R U . . .
C27 C 0.5080(2) 0.64138(6) 0.64447(13) 0.0297(6) Uani 1 1 d . . . . .
H27 H 0.459327 0.621409 0.619846 0.036 Uiso 1 1 calc R U . . .
C28 C 0.6288(2) 0.64824(6) 0.62614(13) 0.0320(6) Uani 1 1 d . . . . .
H28 H 0.663654 0.632590 0.589964 0.038 Uiso 1 1 calc R U . . .
C29 C 0.6989(2) 0.67786(7) 0.66036(13) 0.0305(5) Uani 1 1 d . . . . .
H29 H 0.781084 0.682932 0.646705 0.037 Uiso 1 1 calc R U . . .
C30 C 0.6495(2) 0.69998(6) 0.71424(12) 0.0227(5) Uani 1 1 d . . . . .
H30 H 0.697939 0.720285 0.737663 0.027 Uiso 1 1 calc R U . . .
C31 C 0.35397(18) 0.69564(5) 0.85020(11) 0.0158(4) Uani 1 1 d . . . . .
C32 C 0.2404(2) 0.71198(6) 0.86386(13) 0.0261(5) Uani 1 1 d . . . . .
H32 H 0.220492 0.736690 0.846148 0.031 Uiso 1 1 calc R U . . .
C33 C 0.1562(2) 0.69234(8) 0.90325(15) 0.0370(6) Uani 1 1 d . . . . .
H33 H 0.078859 0.703687 0.912973 0.044 Uiso 1 1 calc R U . . .
C34 C 0.1842(2) 0.65633(7) 0.92842(13) 0.0325(6) Uani 1 1 d . . . . .
H34 H 0.126669 0.643024 0.955979 0.039 Uiso 1 1 calc R U . . .
C35 C 0.2958(2) 0.63959(6) 0.91364(12) 0.0269(5) Uani 1 1 d . . . . .
H35 H 0.313991 0.614605 0.930106 0.032 Uiso 1 1 calc R U . . .
C36 C 0.3811(2) 0.65901(5) 0.87504(11) 0.0205(5) Uani 1 1 d . . . . .
H36 H 0.458210 0.647490 0.865375 0.025 Uiso 1 1 calc R U . . .
C37 C 0.45875(19) 0.57084(5) 0.35016(11) 0.0157(4) Uani 1 1 d . . . . .
C38 C 0.56470(19) 0.59384(5) 0.35048(12) 0.0195(4) Uani 1 1 d . . . . .
H38 H 0.629466 0.587624 0.319611 0.023 Uiso 1 1 calc R U . . .
C39 C 0.5752(2) 0.62589(6) 0.39615(12) 0.0220(5) Uani 1 1 d . . . . .
H39 H 0.647271 0.641672 0.396623 0.026 Uiso 1 1 calc R U . . .
C40 C 0.4810(2) 0.63475(6) 0.44073(12) 0.0226(5) Uani 1 1 d . . . . .
H40 H 0.488756 0.656671 0.471985 0.027 Uiso 1 1 calc R U . . .
C41 C 0.3756(2) 0.61222(6) 0.44062(13) 0.0250(5) Uani 1 1 d . . . . .
H41 H 0.311323 0.618633 0.471671 0.030 Uiso 1 1 calc R U . . .
C42 C 0.3636(2) 0.58013(6) 0.39505(12) 0.0212(5) Uani 1 1 d . . . . .
H42 H 0.290903 0.564618 0.394534 0.025 Uiso 1 1 calc R U . . .
C43 C 0.36072(18) 0.54184(5) 0.19723(11) 0.0150(4) Uani 1 1 d . . . . .
C44 C 0.3542(2) 0.57915(6) 0.17295(12) 0.0206(5) Uani 1 1 d . . . . .
H44 H 0.390684 0.598240 0.206870 0.025 Uiso 1 1 calc R U . . .
C45 C 0.2947(2) 0.58836(6) 0.09958(12) 0.0231(5) Uani 1 1 d . . . . .
H45 H 0.290101 0.613780 0.083503 0.028 Uiso 1 1 calc R U . . .
C46 C 0.24198(19) 0.56076(6) 0.04951(12) 0.0210(5) Uani 1 1 d . . . . .
H46 H 0.200483 0.567240 -0.000574 0.025 Uiso 1 1 calc R U . . .
C47 C 0.24990(18) 0.52359(6) 0.07270(12) 0.0194(4) Uani 1 1 d . . . . .
H47 H 0.215154 0.504570 0.038028 0.023 Uiso 1 1 calc R U . . .
C48 C 0.30816(18) 0.51416(6) 0.14608(12) 0.0169(4) Uani 1 1 d . . . . .
H48 H 0.312476 0.488681 0.161798 0.020 Uiso 1 1 calc R U . . .
C49 C 0.35150(18) 0.49674(5) 0.33768(11) 0.0154(4) Uani 1 1 d . . . . .
C50 C 0.2214(2) 0.49249(6) 0.31748(13) 0.0227(5) Uani 1 1 d . . . . .
H50 H 0.178627 0.505993 0.274682 0.027 Uiso 1 1 calc R U . . .
C51 C 0.1540(2) 0.46844(6) 0.36002(14) 0.0294(5) Uani 1 1 d . . . . .
H51 H 0.065236 0.465295 0.345557 0.035 Uiso 1 1 calc R U . . .
C52 C 0.2145(2) 0.44902(6) 0.42318(14) 0.0287(5) Uani 1 1 d . . . . .
H52 H 0.167519 0.432921 0.452467 0.034 Uiso 1 1 calc R U . . .
C53 C 0.3442(2) 0.45319(6) 0.44345(13) 0.0266(5) Uani 1 1 d . . . . .
H53 H 0.386321 0.439808 0.486636 0.032 Uiso 1 1 calc R U . . .
C54 C 0.4127(2) 0.47674(6) 0.40109(12) 0.0207(5) Uani 1 1 d . . . . .
H54 H 0.501702 0.479360 0.415130 0.025 Uiso 1 1 calc R U . . .
C55 C 0.55610(17) 0.45643(5) 0.17569(11) 0.0145(4) Uani 1 1 d . . . . .
C56 C 0.55009(19) 0.46162(6) 0.09561(12) 0.0201(4) Uani 1 1 d . . . . .
H56 H 0.607255 0.478322 0.075361 0.024 Uiso 1 1 calc R U . . .
C57 C 0.4604(2) 0.44232(6) 0.04545(13) 0.0270(5) Uani 1 1 d . . . . .
H57 H 0.456211 0.445772 -0.009203 0.032 Uiso 1 1 calc R U . . .
C58 C 0.3771(2) 0.41813(6) 0.07492(14) 0.0292(5) Uani 1 1 d . . . . .
H58 H 0.314687 0.405380 0.040455 0.035 Uiso 1 1 calc R U . . .
C59 C 0.3841(2) 0.41230(6) 0.15460(14) 0.0255(5) Uani 1 1 d . . . . .
H59 H 0.327538 0.395250 0.174389 0.031 Uiso 1 1 calc R U . . .
C60 C 0.47326(18) 0.43127(5) 0.20521(13) 0.0186(4) Uani 1 1 d . . . . .
H60 H 0.478266 0.427248 0.259732 0.022 Uiso 1 1 calc R U . . .
C61 C 0.74058(17) 0.45343(5) 0.31308(11) 0.0150(4) Uani 1 1 d . . . . .
C62 C 0.77393(19) 0.41744(5) 0.29114(12) 0.0191(4) Uani 1 1 d . . . . .
H62 H 0.748934 0.408859 0.239540 0.023 Uiso 1 1 calc R U . . .
C63 C 0.8435(2) 0.39442(6) 0.34493(13) 0.0243(5) Uani 1 1 d . . . . .
H63 H 0.865723 0.369963 0.330064 0.029 Uiso 1 1 calc R U . . .
C64 C 0.8806(2) 0.40656(6) 0.41958(13) 0.0253(5) Uani 1 1 d . . . . .
H64 H 0.928718 0.390568 0.455961 0.030 Uiso 1 1 calc R U . . .
C65 C 0.8480(2) 0.44222(6) 0.44196(13) 0.0254(5) Uani 1 1 d . . . . .
H65 H 0.873752 0.450545 0.493655 0.030 Uiso 1 1 calc R U . . .
C66 C 0.77751(18) 0.46580(6) 0.38887(12) 0.0193(4) Uani 1 1 d . . . . .
H66 H 0.754818 0.490142 0.404234 0.023 Uiso 1 1 calc R U . . .
C67 C 0.76993(17) 0.50613(5) 0.18809(11) 0.0127(4) Uani 1 1 d . . . . .
C68 C 0.86755(18) 0.48495(5) 0.16285(12) 0.0166(4) Uani 1 1 d . . . . .
H68 H 0.879942 0.459726 0.179314 0.020 Uiso 1 1 calc R U . . .
C69 C 0.94614(19) 0.50075(6) 0.11389(12) 0.0210(5) Uani 1 1 d . . . . .
H69 H 1.012890 0.486425 0.097066 0.025 Uiso 1 1 calc R U . . .
C70 C 0.92740(19) 0.53749(6) 0.08939(12) 0.0214(5) Uani 1 1 d . . . . .
H70 H 0.980613 0.548215 0.055209 0.026 Uiso 1 1 calc R U . . .
C71 C 0.83159(19) 0.55846(6) 0.11460(12) 0.0213(5) Uani 1 1 d . . . . .
H71 H 0.819729 0.583684 0.098012 0.026 Uiso 1 1 calc R U . . .
C72 C 0.75263(19) 0.54313(5) 0.16376(12) 0.0178(4) Uani 1 1 d . . . . .
H72 H 0.686859 0.557765 0.180889 0.021 Uiso 1 1 calc R U . . .
C73 C 0.9061(2) 0.62197(7) 0.40092(16) 0.0378(6) Uani 1 1 d . . . . .
C74 C 0.9348(3) 0.55936(7) 0.35486(15) 0.0413(6) Uani 1 1 d . . . . .
H74A H 0.970438 0.535148 0.372954 0.062 Uiso 1 1 calc R U . . .
H74B H 0.973044 0.567343 0.308980 0.062 Uiso 1 1 calc R U . . .
H74C H 0.842717 0.556987 0.341173 0.062 Uiso 1 1 calc R U . . .
C75 C 0.07924(19) 0.38906(6) 0.07321(12) 0.0200(5) Uani 1 1 d . . . . .
C76 C 0.0660(2) 0.37936(9) 0.20901(14) 0.0423(7) Uani 1 1 d . . . . .
H76A H 0.087509 0.360887 0.250407 0.063 Uiso 1 1 calc R U . . .
H76B H -0.026394 0.382261 0.199115 0.063 Uiso 1 1 calc R U . . .
H76C H 0.104963 0.403438 0.225121 0.063 Uiso 1 1 calc R U . . .
C77 C 0.9350(3) 0.71656(7) 0.33935(15) 0.0389(6) Uani 1 1 d . . . . .
H77A H 0.909573 0.690889 0.324895 0.058 Uiso 1 1 calc R U . . .
H77B H 0.875521 0.727153 0.372280 0.058 Uiso 1 1 calc R U . . .
H77C H 1.020785 0.716430 0.368044 0.058 Uiso 1 1 calc R U . . .
C78 C 0.9339(2) 0.73889(7) 0.27002(15) 0.0311(5) Uani 1 1 d . . . . .

loop_
_atom_site_aniso_label
_atom_site_aniso_U_11
_atom_site_aniso_U_22
_atom_site_aniso_U_33
_atom_site_aniso_U_23
_atom_site_aniso_U_13
_atom_site_aniso_U_12
P1 0.0133(2) 0.0110(2) 0.0135(3) 0.00270(19) 0.00146(19) 0.00071(19)
P2 0.0150(2) 0.0101(2) 0.0128(3) 0.00216(19) 0.0016(2) 0.00013(19)
P3 0.0163(3) 0.0114(2) 0.0131(3) 0.00015(19) 0.0023(2) 0.0023(2)
P4 0.0127(2) 0.0101(2) 0.0118(3) 0.00062(19) 0.00042(19) 0.00089(19)
O1 0.0325(9) 0.0491(11) 0.0323(10) 0.0165(8) -0.0021(8) -0.0016(8)
O2 0.1157(19) 0.0204(9) 0.0680(15) -0.0016(10) -0.0684(14) 0.0018(11)
O3 0.0808(15) 0.0285(10) 0.0488(12) 0.0029(9) -0.0332(11) -0.0013(10)
O4 0.0434(10) 0.0207(8) 0.0378(10) 0.0033(7) 0.0021(8) 0.0099(7)
O5 0.0310(9) 0.0279(8) 0.0209(8) -0.0064(7) 0.0069(7) -0.0127(7)
O6 0.0240(8) 0.0292(8) 0.0205(8) 0.0051(6) 0.0041(6) 0.0078(6)
N1 0.0181(9) 0.0133(8) 0.0152(9) 0.0031(7) 0.0025(7) 0.0021(7)
N2 0.0175(9) 0.0157(8) 0.0154(9) -0.0024(7) 0.0009(7) 0.0004(7)
N3 0.0337(13) 0.0769(18) 0.0624(17) 0.0320(15) 0.0131(12) 0.0083(12)
C1 0.0142(10) 0.0110(9) 0.0188(11) 0.0039(8) 0.0040(8) 0.0001(8)
C2 0.0211(11) 0.0218(11) 0.0178(11) 0.0025(9) 0.0000(9) 0.0039(9)
C3 0.0281(12) 0.0255(12) 0.0246(12) -0.0032(9) 0.0062(10) 0.0073(10)
C4 0.0200(11) 0.0220(11) 0.0330(13) 0.0042(10) 0.0073(10) 0.0088(9)
C5 0.0176(11) 0.0240(11) 0.0264(12) 0.0084(9) 0.0003(9) 0.0030(9)
C6 0.0180(10) 0.0198(10) 0.0197(11) 0.0026(8) 0.0027(9) 0.0010(8)
C7 0.0166(10) 0.0100(9) 0.0147(10) 0.0004(7) 0.0033(8) 0.0004(8)
C8 0.0258(12) 0.0271(12) 0.0181(11) 0.0059(9) 0.0000(9) -0.0053(9)
C9 0.0238(12) 0.0367(13) 0.0296(13) 0.0036(11) -0.0021(10) -0.0120(10)
C10 0.0268(12) 0.0196(11) 0.0306(13) 0.0027(9) 0.0085(10) -0.0094(9)
C11 0.0305(12) 0.0202(11) 0.0209(12) 0.0081(9) 0.0058(10) -0.0031(9)
C12 0.0191(11) 0.0211(11) 0.0185(11) 0.0041(9) 0.0004(9) 0.0019(9)
C13 0.0181(10) 0.0105(9) 0.0187(11) 0.0026(8) -0.0028(8) 0.0023(8)
C14 0.0221(11) 0.0178(10) 0.0273(12) 0.0029(9) -0.0002(9) -0.0016(9)
C15 0.0245(12) 0.0166(11) 0.0416(15) 0.0036(10) -0.0093(10) -0.0018(9)
C16 0.0346(13) 0.0141(10) 0.0348(14) -0.0051(9) -0.0147(11) 0.0038(10)
C17 0.0385(14) 0.0224(11) 0.0255(13) -0.0079(9) 0.0009(10) 0.0076(10)
C18 0.0241(11) 0.0167(10) 0.0250(12) -0.0025(9) 0.0025(9) 0.0041(9)
C19 0.0158(10) 0.0153(10) 0.0136(10) 0.0037(8) 0.0036(8) -0.0006(8)
C20 0.0196(11) 0.0146(10) 0.0227(11) 0.0036(8) 0.0014(9) -0.0005(8)
C21 0.0210(11) 0.0245(11) 0.0270(12) 0.0104(9) -0.0023(9) 0.0005(9)
C22 0.0269(12) 0.0370(13) 0.0207(12) 0.0014(10) -0.0060(10) -0.0055(10)
C23 0.0345(13) 0.0259(12) 0.0236(12) -0.0078(10) -0.0025(10) 0.0008(10)
C24 0.0239(11) 0.0174(10) 0.0197(11) -0.0008(8) 0.0016(9) 0.0039(9)
C25 0.0238(11) 0.0121(9) 0.0134(10) 0.0022(8) -0.0003(8) 0.0039(8)
C26 0.0340(12) 0.0170(10) 0.0153(11) 0.0034(8) 0.0025(9) -0.0033(9)
C27 0.0578(16) 0.0150(11) 0.0160(12) 0.0004(9) 0.0033(11) -0.0010(11)
C28 0.0543(16) 0.0242(12) 0.0178(12) -0.0011(9) 0.0057(11) 0.0170(11)
C29 0.0305(13) 0.0405(14) 0.0212(12) 0.0017(10) 0.0065(10) 0.0118(11)
C30 0.0239(11) 0.0242(11) 0.0197(11) -0.0029(9) 0.0023(9) 0.0018(9)
C31 0.0184(10) 0.0164(10) 0.0119(10) 0.0006(8) -0.0009(8) -0.0049(8)
C32 0.0205(11) 0.0301(12) 0.0276(13) 0.0113(10) 0.0030(9) 0.0015(9)
C33 0.0171(11) 0.0544(16) 0.0400(15) 0.0178(13) 0.0058(10) -0.0014(11)
C34 0.0271(13) 0.0463(15) 0.0225(13) 0.0114(11) -0.0023(10) -0.0216(11)
C35 0.0436(14) 0.0195(11) 0.0163(11) 0.0025(9) -0.0010(10) -0.0136(10)
C36 0.0321(12) 0.0151(10) 0.0143(11) 0.0001(8) 0.0024(9) -0.0032(9)
C37 0.0231(11) 0.0129(9) 0.0110(10) 0.0013(8) 0.0020(8) 0.0047(8)
C38 0.0214(11) 0.0188(10) 0.0184(11) 0.0002(8) 0.0031(9) 0.0031(9)
C39 0.0283(12) 0.0145(10) 0.0224(12) 0.0004(8) 0.0007(9) -0.0014(9)
C40 0.0372(13) 0.0128(10) 0.0176(11) -0.0013(8) 0.0025(10) 0.0033(9)
C41 0.0349(13) 0.0200(11) 0.0222(12) -0.0004(9) 0.0121(10) 0.0076(10)
C42 0.0238(11) 0.0176(10) 0.0233(12) 0.0002(9) 0.0073(9) 0.0007(9)
C43 0.0138(10) 0.0173(10) 0.0143(10) 0.0024(8) 0.0037(8) 0.0044(8)
C44 0.0262(11) 0.0167(10) 0.0194(11) -0.0012(8) 0.0049(9) 0.0027(9)
C45 0.0304(12) 0.0186(11) 0.0212(12) 0.0063(9) 0.0064(10) 0.0062(9)
C46 0.0183(10) 0.0300(12) 0.0151(11) 0.0088(9) 0.0036(8) 0.0049(9)
C47 0.0143(10) 0.0251(11) 0.0186(11) -0.0008(9) 0.0015(8) -0.0007(8)
C48 0.0138(10) 0.0174(10) 0.0195(11) 0.0023(8) 0.0023(8) 0.0021(8)
C49 0.0206(10) 0.0110(9) 0.0153(10) -0.0009(8) 0.0050(8) 0.0014(8)
C50 0.0214(11) 0.0236(11) 0.0235(12) 0.0044(9) 0.0041(9) 0.0019(9)
C51 0.0226(12) 0.0305(12) 0.0362(14) 0.0041(10) 0.0081(10) -0.0035(10)
C52 0.0350(13) 0.0235(12) 0.0299(13) 0.0046(10) 0.0129(10) -0.0050(10)
C53 0.0370(13) 0.0215(11) 0.0215(12) 0.0079(9) 0.0041(10) 0.0009(10)
C54 0.0232(11) 0.0189(10) 0.0197(11) 0.0005(9) 0.0011(9) -0.0006(9)
C55 0.0119(9) 0.0121(9) 0.0190(11) -0.0030(8) -0.0001(8) 0.0046(8)
C56 0.0152(10) 0.0243(11) 0.0204(11) -0.0037(9) 0.0011(9) 0.0021(9)
C57 0.0201(11) 0.0384(13) 0.0215(12) -0.0132(10) -0.0011(9) 0.0044(10)
C58 0.0175(11) 0.0297(12) 0.0383(15) -0.0198(11) -0.0042(10) 0.0013(10)
C59 0.0162(11) 0.0153(10) 0.0449(15) -0.0081(10) 0.0036(10) -0.0015(8)
C60 0.0179(10) 0.0130(10) 0.0247(12) -0.0010(8) 0.0027(9) 0.0026(8)
C61 0.0122(9) 0.0155(10) 0.0176(11) 0.0057(8) 0.0027(8) -0.0009(8)
C62 0.0199(10) 0.0168(10) 0.0213(11) 0.0045(8) 0.0048(9) 0.0005(8)
C63 0.0230(11) 0.0170(10) 0.0330(13) 0.0100(9) 0.0045(10) 0.0018(9)
C64 0.0191(11) 0.0261(12) 0.0303(13) 0.0158(10) 0.0014(9) -0.0009(9)
C65 0.0214(11) 0.0373(13) 0.0166(11) 0.0073(10) -0.0009(9) -0.0059(10)
C66 0.0175(10) 0.0229(11) 0.0172(11) 0.0039(9) 0.0013(8) -0.0020(9)
C67 0.0137(9) 0.0132(9) 0.0102(10) 0.0007(7) -0.0021(8) -0.0028(8)
C68 0.0179(10) 0.0116(9) 0.0203(11) 0.0008(8) 0.0019(8) -0.0006(8)
C69 0.0175(10) 0.0212(11) 0.0254(12) -0.0020(9) 0.0066(9) -0.0022(9)
C70 0.0220(11) 0.0212(11) 0.0211(11) 0.0029(9) 0.0038(9) -0.0081(9)
C71 0.0258(11) 0.0136(10) 0.0233(12) 0.0050(8) -0.0012(9) -0.0023(9)
C72 0.0199(10) 0.0133(10) 0.0194(11) -0.0003(8) -0.0001(9) 0.0007(8)
C73 0.0322(13) 0.0315(13) 0.0446(16) 0.0167(12) -0.0150(12) -0.0060(11)
C74 0.0511(16) 0.0320(14) 0.0367(15) 0.0013(11) -0.0097(13) -0.0045(12)
C75 0.0181(11) 0.0174(11) 0.0234(12) 0.0000(9) -0.0013(9) -0.0059(9)
C76 0.0362(14) 0.0701(19) 0.0211(13) 0.0040(13) 0.0059(11) 0.0137(13)
C77 0.0448(15) 0.0362(14) 0.0356(15) -0.0003(12) 0.0049(12) 0.0039(12)
C78 0.0191(12) 0.0360(13) 0.0385(15) 0.0036(12) 0.0054(10) 0.0052(10)

loop_
_atom_type_symbol
_atom_type_description
_atom_type_scat_dispersion_real
_atom_type_scat_dispersion_imag
_atom_type_scat_source
C C 0.0033 0.0016 'International Tables Vol C Tables 4.2.6.8 and 6.1.1.4'
H H 0.0000 0.0000 'International Tables Vol C Tables 4.2.6.8 and 6.1.1.4'
N N 0.0061 0.0033 'International Tables Vol C Tables 4.2.6.8 and 6.1.1.4'
O O 0.0106 0.0060 'International Tables Vol C Tables 4.2.6.8 and 6.1.1.4'
P P 0.1023 0.0942 'International Tables Vol C Tables 4.2.6.8 and 6.1.1.4'

loop_
_geom_angle_atom_site_label_1
_geom_angle_atom_site_label_2
_geom_angle_atom_site_label_3
_geom_angle
_geom_angle_site_symmetry_1
_geom_angle_site_symmetry_3
_geom_angle_publ_flag
N1 P1 C1 108.07(9) . . ?
N1 P1 C7 110.96(9) . . ?
C1 P1 C7 106.67(9) . . ?
N1 P1 C13 115.32(9) . . ?
C1 P1 C13 105.99(9) . . ?
C7 P1 C13 109.36(9) . . ?
N1 P2 C25 116.85(9) . . ?
N1 P2 C31 109.10(9) . . ?
C25 P2 C31 107.72(9) . . ?
N1 P2 C19 108.96(9) . . ?
C25 P2 C19 106.80(9) . . ?
C31 P2 C19 106.98(9) . . ?
N2 P3 C43 114.21(9) . . ?
N2 P3 C37 106.16(9) . . ?
C43 P3 C37 107.86(9) . . ?
N2 P3 C49 113.28(9) . . ?
C43 P3 C49 108.77(9) . . ?
C37 P3 C49 106.08(9) . . ?
N2 P4 C67 110.39(9) . . ?
N2 P4 C61 109.68(9) . . ?
C67 P4 C61 108.78(9) . . ?
N2 P4 C55 114.76(9) . . ?
C67 P4 C55 106.19(9) . . ?
C61 P4 C55 106.82(9) . . ?
C74 O3 C73 117.02(19) . . ?
C75 O6 C76 116.13(17) . . ?
P2 N1 P1 134.55(11) . . ?
P3 N2 P4 138.54(11) . . ?
C6 C1 C2 119.73(18) . . ?
C6 C1 P1 120.50(15) . . ?
C2 C1 P1 119.65(15) . . ?
C3 C2 C1 119.72(19) . . ?
C3 C2 H2 120.1 . . ?
C1 C2 H2 120.1 . . ?
C4 C3 C2 120.0(2) . . ?
C4 C3 H3 120.0 . . ?
C2 C3 H3 120.0 . . ?
C5 C4 C3 120.6(2) . . ?
C5 C4 H4 119.7 . . ?
C3 C4 H4 119.7 . . ?
C4 C5 C6 119.7(2) . . ?
C4 C5 H5 120.2 . . ?
C6 C5 H5 120.2 . . ?
C5 C6 C1 120.2(2) . . ?
C5 C6 H6 119.9 . . ?
C1 C6 H6 119.9 . . ?
C8 C7 C12 119.65(18) . . ?
C8 C7 P1 119.48(15) . . ?
C12 C7 P1 120.70(15) . . ?
C7 C8 C9 120.1(2) . . ?
C7 C8 H8 119.9 . . ?
C9 C8 H8 119.9 . . ?
C10 C9 C8 119.6(2) . . ?
C10 C9 H9 120.2 . . ?
C8 C9 H9 120.2 . . ?
C11 C10 C9 120.3(2) . . ?
C11 C10 H10 119.8 . . ?
C9 C10 H10 119.8 . . ?
C12 C11 C10 120.6(2) . . ?
C12 C11 H11 119.7 . . ?
C10 C11 H11 119.7 . . ?
C11 C12 C7 119.54(19) . . ?
C11 C12 H12 120.2 . . ?
C7 C12 H12 120.2 . . ?
C18 C13 C14 119.82(19) . . ?
C18 C13 P1 123.36(16) . . ?
C14 C13 P1 116.81(16) . . ?
C15 C14 C13 119.9(2) . . ?
C15 C14 H14 120.0 . . ?
C13 C14 H14 120.0 . . ?
C16 C15 C14 120.3(2) . . ?
C16 C15 H15 119.8 . . ?
C14 C15 H15 119.8 . . ?
C17 C16 C15 119.8(2) . . ?
C17 C16 H16 120.1 . . ?
C15 C16 H16 120.1 . . ?
C16 C17 C18 120.7(2) . . ?
C16 C17 H17 119.6 . . ?
C18 C17 H17 119.6 . . ?
C13 C18 C17 119.4(2) . . ?
C13 C18 H18 120.3 . . ?
C17 C18 H18 120.3 . . ?
C20 C19 C24 119.31(18) . . ?
C20 C19 P2 121.58(15) . . ?
C24 C19 P2 119.03(15) . . ?
C21 C20 C19 120.19(19) . . ?
C21 C20 H20 119.9 . . ?
C19 C20 H20 119.9 . . ?
C22 C21 C20 120.1(2) . . ?
C22 C21 H21 119.9 . . ?
C20 C21 H21 119.9 . . ?
C23 C22 C21 119.9(2) . . ?
C23 C22 H22 120.0 . . ?
C21 C22 H22 120.0 . . ?
C22 C23 C24 120.3(2) . . ?
C22 C23 H23 119.9 . . ?
C24 C23 H23 119.9 . . ?
C23 C24 C19 120.11(19) . . ?
C23 C24 H24 119.9 . . ?
C19 C24 H24 119.9 . . ?
C30 C25 C26 119.31(19) . . ?
C30 C25 P2 119.05(15) . . ?
C26 C25 P2 121.62(16) . . ?
C27 C26 C25 119.8(2) . . ?
C27 C26 H26 120.1 . . ?
C25 C26 H26 120.1 . . ?
C28 C27 C26 120.3(2) . . ?
C28 C27 H27 119.8 . . ?
C26 C27 H27 119.8 . . ?
C27 C28 C29 120.1(2) . . ?
C27 C28 H28 119.9 . . ?
C29 C28 H28 119.9 . . ?
C30 C29 C28 119.9(2) . . ?
C30 C29 H29 120.0 . . ?
C28 C29 H29 120.0 . . ?
C29 C30 C25 120.5(2) . . ?
C29 C30 H30 119.7 . . ?
C25 C30 H30 119.7 . . ?
C32 C31 C36 119.49(19) . . ?
C32 C31 P2 120.07(15) . . ?
C36 C31 P2 120.37(16) . . ?
C33 C32 C31 120.1(2) . . ?
C33 C32 H32 120.0 . . ?
C31 C32 H32 120.0 . . ?
C34 C33 C32 120.1(2) . . ?
C34 C33 H33 119.9 . . ?
C32 C33 H33 119.9 . . ?
C33 C34 C35 120.1(2) . . ?
C33 C34 H34 119.9 . . ?
C35 C34 H34 119.9 . . ?
C36 C35 C34 120.3(2) . . ?
C36 C35 H35 119.9 . . ?
C34 C35 H35 119.9 . . ?
C35 C36 C31 119.9(2) . . ?
C35 C36 H36 120.1 . . ?
C31 C36 H36 120.1 . . ?
C42 C37 C38 120.04(18) . . ?
C42 C37 P3 120.69(15) . . ?
C38 C37 P3 119.26(15) . . ?
C39 C38 C37 119.69(19) . . ?
C39 C38 H38 120.2 . . ?
C37 C38 H38 120.2 . . ?
C40 C39 C38 119.9(2) . . ?
C40 C39 H39 120.1 . . ?
C38 C39 H39 120.1 . . ?
C39 C40 C41 120.85(19) . . ?
C39 C40 H40 119.6 . . ?
C41 C40 H40 119.6 . . ?
C40 C41 C42 119.9(2) . . ?
C40 C41 H41 120.0 . . ?
C42 C41 H41 120.0 . . ?
C41 C42 C37 119.6(2) . . ?
C41 C42 H42 120.2 . . ?
C37 C42 H42 120.2 . . ?
C48 C43 C44 119.03(18) . . ?
C48 C43 P3 120.58(15) . . ?
C44 C43 P3 120.23(15) . . ?
C45 C44 C43 120.15(19) . . ?
C45 C44 H44 119.9 . . ?
C43 C44 H44 119.9 . . ?
C46 C45 C44 120.42(19) . . ?
C46 C45 H45 119.8 . . ?
C44 C45 H45 119.8 . . ?
C45 C46 C47 119.78(19) . . ?
C45 C46 H46 120.1 . . ?
C47 C46 H46 120.1 . . ?
C48 C47 C46 120.22(19) . . ?
C48 C47 H47 119.9 . . ?
C46 C47 H47 119.9 . . ?
C47 C48 C43 120.39(19) . . ?
C47 C48 H48 119.8 . . ?
C43 C48 H48 119.8 . . ?
C50 C49 C54 119.26(19) . . ?
C50 C49 P3 123.26(15) . . ?
C54 C49 P3 117.33(15) . . ?
C51 C50 C49 119.8(2) . . ?
C51 C50 H50 120.1 . . ?
C49 C50 H50 120.1 . . ?
C52 C51 C50 120.7(2) . . ?
C52 C51 H51 119.6 . . ?
C50 C51 H51 119.6 . . ?
C51 C52 C53 119.6(2) . . ?
C51 C52 H52 120.2 . . ?
C53 C52 H52 120.2 . . ?
C54 C53 C52 120.3(2) . . ?
C54 C53 H53 119.9 . . ?
C52 C53 H53 119.9 . . ?
C53 C54 C49 120.3(2) . . ?
C53 C54 H54 119.8 . . ?
C49 C54 H54 119.8 . . ?
C56 C55 C60 119.90(18) . . ?
C56 C55 P4 121.33(15) . . ?
C60 C55 P4 118.48(15) . . ?
C57 C56 C55 119.8(2) . . ?
C57 C56 H56 120.1 . . ?
C55 C56 H56 120.1 . . ?
C58 C57 C56 120.1(2) . . ?
C58 C57 H57 120.0 . . ?
C56 C57 H57 120.0 . . ?
C57 C58 C59 120.4(2) . . ?
C57 C58 H58 119.8 . . ?
C59 C58 H58 119.8 . . ?
C60 C59 C58 120.1(2) . . ?
C60 C59 H59 120.0 . . ?
C58 C59 H59 120.0 . . ?
C59 C60 C55 119.7(2) . . ?
C59 C60 H60 120.2 . . ?
C55 C60 H60 120.2 . . ?
C66 C61 C62 119.80(18) . . ?
C66 C61 P4 119.50(15) . . ?
C62 C61 P4 120.63(15) . . ?
C63 C62 C61 119.7(2) . . ?
C63 C62 H62 120.1 . . ?
C61 C62 H62 120.1 . . ?
C64 C63 C62 120.7(2) . . ?
C64 C63 H63 119.7 . . ?
C62 C63 H63 119.7 . . ?
C63 C64 C65 120.1(2) . . ?
C63 C64 H64 120.0 . . ?
C65 C64 H64 120.0 . . ?
C64 C65 C66 120.2(2) . . ?
C64 C65 H65 119.9 . . ?
C66 C65 H65 119.9 . . ?
C65 C66 C61 119.5(2) . . ?
C65 C66 H66 120.2 . . ?
C61 C66 H66 120.2 . . ?
C72 C67 C68 119.60(18) . . ?
C72 C67 P4 119.68(15) . . ?
C68 C67 P4 120.42(14) . . ?
C69 C68 C67 120.00(18) . . ?
C69 C68 H68 120.0 . . ?
C67 C68 H68 120.0 . . ?
C68 C69 C70 119.98(19) . . ?
C68 C69 H69 120.0 . . ?
C70 C69 H69 120.0 . . ?
C71 C70 C69 120.05(19) . . ?
C71 C70 H70 120.0 . . ?
C69 C70 H70 120.0 . . ?
C70 C71 C72 120.65(19) . . ?
C70 C71 H71 119.7 . . ?
C72 C71 H71 119.7 . . ?
C71 C72 C67 119.71(19) . . ?
C71 C72 H72 120.1 . . ?
C67 C72 H72 120.1 . . ?
O2 C73 O1 130.8(2) . . ?
O2 C73 O3 113.8(2) . . ?
O1 C73 O3 115.3(2) . . ?
O3 C74 H74A 109.5 . . ?
O3 C74 H74B 109.5 . . ?
H74A C74 H74B 109.5 . . ?
O3 C74 H74C 109.5 . . ?
H74A C74 H74C 109.5 . . ?
H74B C74 H74C 109.5 . . ?
O4 C75 O5 130.6(2) . . ?
O4 C75 O6 116.86(19) . . ?
O5 C75 O6 112.52(18) . . ?
O6 C76 H76A 109.5 . . ?
O6 C76 H76B 109.5 . . ?
H76A C76 H76B 109.5 . . ?
O6 C76 H76C 109.5 . . ?
H76A C76 H76C 109.5 . . ?
H76B C76 H76C 109.5 . . ?
C78 C77 H77A 109.5 . . ?
C78 C77 H77B 109.5 . . ?
H77A C77 H77B 109.5 . . ?
C78 C77 H77C 109.5 . . ?
H77A C77 H77C 109.5 . . ?
H77B C77 H77C 109.5 . . ?
N3 C78 C77 179.1(3) . . ?

loop_
_geom_bond_atom_site_label_1
_geom_bond_atom_site_label_2
_geom_bond_distance
_geom_bond_site_symmetry_2
_geom_bond_publ_flag
P1 N1 1.5858(17) . ?
P1 C1 1.7947(19) . ?
P1 C7 1.7947(19) . ?
P1 C13 1.802(2) . ?
P2 N1 1.5838(16) . ?
P2 C25 1.797(2) . ?
P2 C31 1.799(2) . ?
P2 C19 1.801(2) . ?
P3 N2 1.5790(17) . ?
P3 C43 1.800(2) . ?
P3 C37 1.800(2) . ?
P3 C49 1.805(2) . ?
P4 N2 1.5840(17) . ?
P4 C67 1.7922(19) . ?
P4 C61 1.7953(19) . ?
P4 C55 1.797(2) . ?
O1 C73 1.245(3) . ?
O2 C73 1.237(3) . ?
O3 C74 1.410(3) . ?
O3 C73 1.415(3) . ?
O4 C75 1.231(3) . ?
O5 C75 1.231(3) . ?
O6 C75 1.406(2) . ?
O6 C76 1.421(3) . ?
N3 C78 1.132(3) . ?
C1 C6 1.392(3) . ?
C1 C2 1.394(3) . ?
C2 C3 1.386(3) . ?
C2 H2 0.9500 . ?
C3 C4 1.382(3) . ?
C3 H3 0.9500 . ?
C4 C5 1.381(3) . ?
C4 H4 0.9500 . ?
C5 C6 1.386(3) . ?
C5 H5 0.9500 . ?
C6 H6 0.9500 . ?
C7 C8 1.386(3) . ?
C7 C12 1.397(3) . ?
C8 C9 1.391(3) . ?
C8 H8 0.9500 . ?
C9 C10 1.379(3) . ?
C9 H9 0.9500 . ?
C10 C11 1.378(3) . ?
C10 H10 0.9500 . ?
C11 C12 1.377(3) . ?
C11 H11 0.9500 . ?
C12 H12 0.9500 . ?
C13 C18 1.387(3) . ?
C13 C14 1.395(3) . ?
C14 C15 1.384(3) . ?
C14 H14 0.9500 . ?
C15 C16 1.382(3) . ?
C15 H15 0.9500 . ?
C16 C17 1.379(3) . ?
C16 H16 0.9500 . ?
C17 C18 1.391(3) . ?
C17 H17 0.9500 . ?
C18 H18 0.9500 . ?
C19 C20 1.392(3) . ?
C19 C24 1.392(3) . ?
C20 C21 1.385(3) . ?
C20 H20 0.9500 . ?
C21 C22 1.383(3) . ?
C21 H21 0.9500 . ?
C22 C23 1.382(3) . ?
C22 H22 0.9500 . ?
C23 C24 1.383(3) . ?
C23 H23 0.9500 . ?
C24 H24 0.9500 . ?
C25 C30 1.392(3) . ?
C25 C26 1.396(3) . ?
C26 C27 1.383(3) . ?
C26 H26 0.9500 . ?
C27 C28 1.382(4) . ?
C27 H27 0.9500 . ?
C28 C29 1.384(3) . ?
C28 H28 0.9500 . ?
C29 C30 1.377(3) . ?
C29 H29 0.9500 . ?
C30 H30 0.9500 . ?
C31 C32 1.387(3) . ?
C31 C36 1.397(3) . ?
C32 C33 1.384(3) . ?
C32 H32 0.9500 . ?
C33 C34 1.380(4) . ?
C33 H33 0.9500 . ?
C34 C35 1.380(3) . ?
C34 H34 0.9500 . ?
C35 C36 1.380(3) . ?
C35 H35 0.9500 . ?
C36 H36 0.9500 . ?
C37 C42 1.391(3) . ?
C37 C38 1.393(3) . ?
C38 C39 1.389(3) . ?
C38 H38 0.9500 . ?
C39 C40 1.376(3) . ?
C39 H39 0.9500 . ?
C40 C41 1.379(3) . ?
C40 H40 0.9500 . ?
C41 C42 1.389(3) . ?
C41 H41 0.9500 . ?
C42 H42 0.9500 . ?
C43 C48 1.396(3) . ?
C43 C44 1.398(3) . ?
C44 C45 1.384(3) . ?
C44 H44 0.9500 . ?
C45 C46 1.384(3) . ?
C45 H45 0.9500 . ?
C46 C47 1.388(3) . ?
C46 H46 0.9500 . ?
C47 C48 1.382(3) . ?
C47 H47 0.9500 . ?
C48 H48 0.9500 . ?
C49 C50 1.390(3) . ?
C49 C54 1.399(3) . ?
C50 C51 1.389(3) . ?
C50 H50 0.9500 . ?
C51 C52 1.383(3) . ?
C51 H51 0.9500 . ?
C52 C53 1.385(3) . ?
C52 H52 0.9500 . ?
C53 C54 1.383(3) . ?
C53 H53 0.9500 . ?
C54 H54 0.9500 . ?
C55 C56 1.393(3) . ?
C55 C60 1.400(3) . ?
C56 C57 1.388(3) . ?
C56 H56 0.9500 . ?
C57 C58 1.380(3) . ?
C57 H57 0.9500 . ?
C58 C59 1.388(3) . ?
C58 H58 0.9500 . ?
C59 C60 1.383(3) . ?
C59 H59 0.9500 . ?
C60 H60 0.9500 . ?
C61 C66 1.393(3) . ?
C61 C62 1.400(3) . ?
C62 C63 1.384(3) . ?
C62 H62 0.9500 . ?
C63 C64 1.373(3) . ?
C63 H63 0.9500 . ?
C64 C65 1.389(3) . ?
C64 H64 0.9500 . ?
C65 C66 1.393(3) . ?
C65 H65 0.9500 . ?
C66 H66 0.9500 . ?
C67 C72 1.393(3) . ?
C67 C68 1.398(3) . ?
C68 C69 1.384(3) . ?
C68 H68 0.9500 . ?
C69 C70 1.387(3) . ?
C69 H69 0.9500 . ?
C70 C71 1.379(3) . ?
C70 H70 0.9500 . ?
C71 C72 1.383(3) . ?
C71 H71 0.9500 . ?
C72 H72 0.9500 . ?
C74 H74A 0.9800 . ?
C74 H74B 0.9800 . ?
C74 H74C 0.9800 . ?
C76 H76A 0.9800 . ?
C76 H76B 0.9800 . ?
C76 H76C 0.9800 . ?
C77 C78 1.441(4) . ?
C77 H77A 0.9800 . ?
C77 H77B 0.9800 . ?
C77 H77C 0.9800 . ?
